data_1536652
loop_
_publ_author_name
'Podberezskaya, N.V.'
'Virovets, A.V.'
'Boldyreva, E.V.'

_publ_section_title
;
 Comparative study of crystal structures in (M (N H3)5 N O2) X Y and(M (N
 H3)5 O N O) X Y series. Crystal structure of (Co (N H3)5 N O2) Cl * (N
 O3)
;
_journal_name_full 'Zhurnal Strukturnoi Khimii (Issue-No. from 1981)'
_journal_page_first 89
_journal_page_last 95
_journal_volume 32
_journal_year 1991
_chemical_formula_sum 'Cl Co H15 N7 O5'
_chemical_name_systematic '(Co (N H3)5 N O2) Cl (N O3)'
_space_group_IT_number 33
_symmetry_space_group_name_Hall 'P 2c -2n'
_symmetry_space_group_name_H-M 'P n a 21'
_cell_angle_alpha 90
_cell_angle_beta 90
_cell_angle_gamma 90
_cell_formula_units_Z 4
_cell_length_a 14.828
_cell_length_b 9.599
_cell_length_c 7.289
_cell_volume 1037.472
_citation_journal_id_ASTM ZSTKAI
_cod_data_source_file Podberezskaya_ZSTKAI_1991_1207.cif
_cod_data_source_block H15Cl1Co1N7O5
_cod_original_formula_sum 'H15 Cl1 Co1 N7 O5'
_cod_database_code 1536652

loop_
_symmetry_equiv_pos_as_xyz
x,y,z
-x,-y,z+1/2
-x+1/2,y+1/2,z+1/2
x+1/2,-y+1/2,z

loop_
_atom_site_label
_atom_site_type_symbol
_atom_site_fract_x
_atom_site_fract_y
_atom_site_fract_z
_atom_site_occupancy
_atom_site_U_iso_or_equiv
H10 H+1 0.98 0.26 0.4 1 0.0
H7 H+1 0.8 0.15 0.5 1 0.0
O1 O-2 0.778 -0.045 0.729 1 0.0
N6 N-3 0.965 0.189 0.905 1 0.0
H11 H+1 0.94 0.11 0.46 1 0.0
Co1 Co+3 0.8669 0.2045 0.7207 1 0.0
Cl1 Cl-1 0.1517 0.0194 0.7098 1 0.0
H14 H+1 0.95 0.14 0.99 1 0.0
N4 N-3 0.778 0.233 0.518 1 0.0
O2 O-2 0.921 -0.071 0.707 1 0.0
O3 O-2 0.593 0.065 0.865 1 0.0
H8 H+1 0.72 0.26 0.62 1 0.0
H12 H+1 0.96 0.25 0.6 1 0.0
H9 H+1 0.77 0.32 0.44 1 0.0
N2 N-3 0.876 0.411 0.702 1 0.0
H6 H+1 0.77 0.3 0.01 1 0.0
H15 H+1 0.02 0.1 0.9 1 0.0
O5 O-2 0.588 -0.127 0.717 1 0.0
N7 N+5 0.588 0.001 0.733 1 0.0
H2 H+1 0.82 0.51 0.76 1 0.0
H4 H+1 0.72 0.26 0.83 1 0.0
O4 O-2 0.585 0.068 0.566 1 0.0
N3 N-3 0.77 0.199 0.905 1 0.0
H3 H+1 0.91 0.46 0.63 1 0.0
H1 H+1 0.91 0.46 0.8 1 0.0
H13 H+1 0.99 0.28 0.92 1 0.0
N5 N-3 0.958 0.186 0.529 1 0.0
N1 N+3 0.854 0.006 0.716 1 0.0
H5 H+1 0.8 0.18 0.97 1 0.0
